data_1524828
loop_
_publ_author_name
'Lundstroem, T.'
'Tergenius, L.E.'

_publ_section_title
;
 A single-crystal study of a solid solution of the composition Ge B~90
;
_journal_name_full 'Journal of the Less-Common Metals'
_journal_page_first 341
_journal_page_last 348
_journal_volume 82
_journal_year 1981
_chemical_formula_sum 'B308.88 Ge3.6'
_chemical_name_systematic '(B90 Ge)1.7'
_space_group_IT_number 166
_symmetry_space_group_name_Hall '-R 3 2"'
_symmetry_space_group_name_H-M 'R -3 m :H'
_cell_angle_alpha 90
_cell_angle_beta 90
_cell_angle_gamma 120
_cell_formula_units_Z 1
_cell_length_a 10.9588
_cell_length_b 10.9588
_cell_length_c 23.8622
_cell_volume 2481.802
_citation_journal_id_ASTM JCOMAH
_cod_data_source_file Lundstroem_JCOMAH_1981_119.cif
_cod_data_source_block B308.88Ge3.6
_cod_database_code 1524828

loop_
_symmetry_equiv_pos_as_xyz
x,y,z
-y,x-y,z
-x+y,-x,z
y,x,-z
-x,-x+y,-z
x-y,-y,-z
-x,-y,-z
y,-x+y,-z
x-y,x,-z
-y,-x,z
x,x-y,z
-x+y,y,z
x+2/3,y+1/3,z+1/3
-y+2/3,x-y+1/3,z+1/3
-x+y+2/3,-x+1/3,z+1/3
y+2/3,x+1/3,-z+1/3
-x+2/3,-x+y+1/3,-z+1/3
x-y+2/3,-y+1/3,-z+1/3
-x+2/3,-y+1/3,-z+1/3
y+2/3,-x+y+1/3,-z+1/3
x-y+2/3,x+1/3,-z+1/3
-y+2/3,-x+1/3,z+1/3
x+2/3,x-y+1/3,z+1/3
-x+y+2/3,y+1/3,z+1/3
x+1/3,y+2/3,z+2/3
-y+1/3,x-y+2/3,z+2/3
-x+y+1/3,-x+2/3,z+2/3
y+1/3,x+2/3,-z+2/3
-x+1/3,-x+y+2/3,-z+2/3
x-y+1/3,-y+2/3,-z+2/3
-x+1/3,-y+2/3,-z+2/3
y+1/3,-x+y+2/3,-z+2/3
x-y+1/3,x+2/3,-z+2/3
-y+1/3,-x+2/3,z+2/3
x+1/3,x-y+2/3,z+2/3
-x+y+1/3,y+2/3,z+2/3

loop_
_atom_site_label
_atom_site_type_symbol
_atom_site_fract_x
_atom_site_fract_y
_atom_site_fract_z
_atom_site_occupancy
_atom_site_U_iso_or_equiv
Ge1 Ge 0 0 0.1334 0.21 0.0
B6 B 0.2615 0.217 0.4195 1 0.0
B2 B 0.0899 0.9101 0.3987 1 0.0
B3 B 0.0574 0.9426 0.5544 0.72 0.0
B10 B 0.0858 0.9142 0.0134 1 0.0
B13 B 0.1295 0.8705 0.7659 1 0.0
B4 B 0.1651 0.1755 0.1778 0.97 0.0
Ge4 Ge 0.1996 0.8004 0.1757 0.02 0.0
B15 B 0.0565 0.9435 0.3269 1 0.0
Ge6 Ge 0.117 0.165 0.4745 0.01 0.0
Ge7 Ge 0.1839 0.1765 0.1763 0.03 0.0
B7 B 0.2356 0.2516 0.3469 1 0.0
B12 B 0.1699 0.8301 0.0279 1 0.0
B11 B 0.1104 0.8896 0.8874 1 0.0
B9 B 0.0546 0.9454 0.9442 1 0.0
Ge3 Ge 0.108 0.892 0.1007 0.01 0.0
B5 B 0.3181 0.2954 0.1287 1 0.0
B8 B 0 0 0.3855 1 0.0
B1 B 0 0 0.5 1 0.0
Ge2 Ge 0.158 0 0.5 0.01 0.0
Ge5 Ge 0.191 0.809 0.1447 0.01 0.0
B14 B 0.1022 0.8978 0.6981 1 0.0
